data_7221626
loop_
_publ_author_name
'Gil-Hern\'andez, B.'
'Gili, P.'
'Quir\'os, M.'
'Sanchiz, J.'

_publ_section_title
;
 Mesoxalate as Cu(ii)--Ln(iii) linker in the construction of MOFs in
 DMSO/water medium
;
_journal_issue 34
_journal_name_full CrystEngComm
_journal_page_first 6555
_journal_paper_doi 10.1039/C5CE00999E
_journal_volume 17
_journal_year 2015
_chemical_absolute_configuration
;
The chemical absolute configuration arises from the creation
of a stereogenic center located at the Ln(III) ion
;
_chemical_formula_sum 'C14 H28 Cu3 O25.5 Pr S2.5'
_chemical_formula_weight 1016.04
_chemical_name_systematic
;
 ?
;
_space_group_IT_number 198
_symmetry_cell_setting cubic
_symmetry_space_group_name_Hall 'P 2ac 2ab 3'
_symmetry_space_group_name_H-M 'P 21 3'
_atom_sites_solution_hydrogens none
_atom_sites_solution_primary direct
_atom_sites_solution_secondary difmap
_audit_creation_method
;
CrysAlisPro, Agilent Technologies,
Version 1.171.36.28 (release 01-02-2013 CrysAlis171 .NET)
(compiled Feb  1 2013,16:14:44)
;
_audit_update_record
;
2015-07-13 deposited with the CCDC.
2015-07-23 downloaded from the CCDC.
;
_cell_angle_alpha 90.00
_cell_angle_beta 90.00
_cell_angle_gamma 90.00
_cell_formula_units_Z 4
_cell_length_a 17.580(2)
_cell_length_b 17.580(2)
_cell_length_c 17.580(2)
_cell_measurement_temperature 293(2)
_cell_volume 5433.2(11)
_computing_cell_refinement
;
CrysAlisPro, Agilent Technologies,
Version 1.171.36.28 (release 01-02-2013 CrysAlis171 .NET)
(compiled Feb  1 2013,16:14:44)
;
_computing_data_collection
;
CrysAlisPro, Agilent Technologies,
Version 1.171.36.28 (release 01-02-2013 CrysAlis171 .NET)
(compiled Feb  1 2013,16:14:44)
;
_computing_data_reduction
;
CrysAlisPro, Agilent Technologies,
Version 1.171.36.28 (release 01-02-2013 CrysAlis171 .NET)
(compiled Feb  1 2013,16:14:44)
;
_computing_molecular_graphics 'DIAMOND (Crystal Impact, 2009)'
_computing_publication_material 'SHELXL-97 (Sheldrick, 2008)'
_computing_structure_refinement 'SHELXL-97 (Sheldrick, 2008)'
_computing_structure_solution 'SHELXS-97 (Sheldrick, 2008)'
_diffrn_ambient_temperature 293(2)
_diffrn_measured_fraction_theta_full 0.744
_diffrn_measured_fraction_theta_max 0.744
_diffrn_measurement_device_type 'SuperNova, Dual, Cu at zero, Atlas'
_diffrn_measurement_method '\w scans'
_diffrn_radiation_monochromator mirror
_diffrn_radiation_source 'SuperNova (Mo) X-ray Source'
_diffrn_radiation_type MoK\a
_diffrn_radiation_wavelength 0.71073
_diffrn_reflns_av_R_equivalents 0.0826
_diffrn_reflns_av_sigmaI/netI 0.1327
_diffrn_reflns_limit_h_max 17
_diffrn_reflns_limit_h_min -15
_diffrn_reflns_limit_k_max 11
_diffrn_reflns_limit_k_min -22
_diffrn_reflns_limit_l_max 23
_diffrn_reflns_limit_l_min -9
_diffrn_reflns_number 4671
_diffrn_reflns_theta_full 28.61
_diffrn_reflns_theta_max 28.61
_diffrn_reflns_theta_min 4.18
_exptl_absorpt_coefficient_mu 2.192
_exptl_absorpt_correction_T_max 0.0832
_exptl_absorpt_correction_T_min 0.0581
_exptl_absorpt_correction_type sphere
_exptl_absorpt_process_details
;
Interpolation using  Int.Tab. Vol. C (1992) p. 523,Tab. 6.3.3.3
for values of muR in the range 0-2.5, and Int.Tab. Vol.II (1959)
p.302; Table 5.3.6 B for muR in the range 2.6-10.0.
The interpolation procedure of C.W.Dwiggins Jr (Acta Cryst.(1975)
A31,146-148) is used with some modification.
;
_exptl_crystal_colour blue
_exptl_crystal_density_diffrn 1.242
_exptl_crystal_density_method 'not measured'
_exptl_crystal_description hexagonal
_exptl_crystal_F_000 2008
_exptl_crystal_size_rad 1.0000
_platon_squeeze_details
;
;
_refine_diff_density_max 1.189
_refine_diff_density_min -0.508
_refine_diff_density_rms 0.131
_refine_ls_abs_structure_details 'Flack H D (1983), Acta Cryst. A39, 876-881'
_refine_ls_abs_structure_Flack 0.01(6)
_refine_ls_extinction_method none
_refine_ls_goodness_of_fit_ref 0.998
_refine_ls_hydrogen_treatment none
_refine_ls_matrix_type full
_refine_ls_number_parameters 116
_refine_ls_number_reflns 2754
_refine_ls_number_restraints 7
_refine_ls_restrained_S_all 0.998
_refine_ls_R_factor_all 0.1323
_refine_ls_R_factor_gt 0.0840
_refine_ls_shift/su_max 0.003
_refine_ls_shift/su_mean 0.000
_refine_ls_structure_factor_coef Fsqd
_refine_ls_weighting_details 'calc w=1/[\s^2^(Fo^2^)+(0.1200P)^2^+0.0000P] where P=(Fo^2^+2Fc^2^)/3'
_refine_ls_weighting_scheme calc
_refine_ls_wR_factor_gt 0.2092
_refine_ls_wR_factor_ref 0.2420
_reflns_number_gt 1540
_reflns_number_total 2754
_reflns_threshold_expression >2sigma(I)
_cod_data_source_file c5ce00999e2.cif
_cod_data_source_block ull2043
_cod_depositor_comments 'Adding full bibliography for 7221624--7221628.cif.'
_cod_original_sg_symbol_H-M P213
_cod_original_formula_sum 'C14 H28 Cu3 O25.50 Pr S2.50'
_cod_database_code 7221626

loop_
_symmetry_equiv_pos_as_xyz
'x, y, z'
'-x+1/2, -y, z+1/2'
'x+1/2, -y+1/2, -z'
'-x, y+1/2, -z+1/2'
'y, z, x'
'-y+1/2, -z, x+1/2'
'y+1/2, -z+1/2, -x'
'-y, z+1/2, -x+1/2'
'z, x, y'
'-z, x+1/2, -y+1/2'
'-z+1/2, -x, y+1/2'
'z+1/2, -x+1/2, -y'

loop_
_atom_site_label
_atom_site_type_symbol
_atom_site_fract_x
_atom_site_fract_y
_atom_site_fract_z
_atom_site_U_iso_or_equiv
_atom_site_adp_type
_atom_site_occupancy
_atom_site_symmetry_multiplicity
_atom_site_calc_flag
_atom_site_refinement_flags
Cu1 Cu 0.50127(9) 0.40556(11) 0.84804(10) 0.0778(6) Uani 1 1 d .
Pr1 Pr 0.39864(5) 0.10136(5) 0.89864(5) 0.0701(5) Uani 1 3 d S
C2 C 0.4923(8) 0.2637(8) 0.9090(10) 0.080(4) Uani 1 1 d .
C3 C 0.4136(8) 0.2898(8) 0.8853(8) 0.075(4) Uani 1 1 d .
C1 C 0.4871(8) 0.2423(11) 1.0004(10) 0.082(4) Uani 1 1 d .
O3 O 0.5461(4) 0.3222(5) 0.9021(5) 0.067(2) Uani 1 1 d .
O4 O 0.5090(5) 0.1987(5) 0.8731(5) 0.077(3) Uani 1 1 d .
O2 O 0.4531(7) 0.1765(6) 1.0121(6) 0.101(3) Uani 1 1 d .
O5 O 0.3608(5) 0.2402(5) 0.8890(5) 0.075(2) Uani 1 1 d .
O6 O 0.4019(5) 0.3560(5) 0.8676(6) 0.082(3) Uani 1 1 d .
O1 O 0.5191(7) 0.2811(6) 1.0463(6) 0.086(3) Uani 1 1 d .
O1W O 0.4793(9) 0.0207(9) 0.9793(9) 0.145(9) Uani 1 3 d S
S1 S 0.4710(10) 0.4800 1.0285(11) 0.219(19) Uani 0.33 1 d PD
O1S O 0.5295(5) 0.4705(5) 0.9705(5) 0.096(5) Uani 1 3 d SD
C1S C 0.401(3) 0.545(4) 0.997(3) 0.37(11) Uiso 0.33 1 d PD
C2S C 0.511(2) 0.535(3) 1.1039(19) 0.107(16) Uiso 0.33 1 d PD

loop_
_atom_site_aniso_label
_atom_site_aniso_U_11
_atom_site_aniso_U_22
_atom_site_aniso_U_33
_atom_site_aniso_U_23
_atom_site_aniso_U_13
_atom_site_aniso_U_12
Cu1 0.0670(10) 0.0794(11) 0.0871(12) 0.0148(10) -0.0001(9) 0.0000(9)
Pr1 0.0701(5) 0.0701(5) 0.0701(5) -0.0023(4) 0.0023(4) -0.0023(4)
C2 0.067(8) 0.078(8) 0.094(10) -0.018(9) 0.002(9) -0.018(8)
C3 0.063(7) 0.083(9) 0.078(9) 0.026(8) -0.016(7) -0.023(7)
C1 0.054(7) 0.111(12) 0.081(9) 0.014(10) -0.012(7) -0.009(8)
O3 0.059(4) 0.086(5) 0.056(4) -0.014(5) -0.007(4) -0.018(4)
O4 0.082(6) 0.080(6) 0.068(5) -0.015(5) -0.019(5) 0.018(5)
O2 0.111(8) 0.096(8) 0.095(7) 0.024(6) -0.001(7) -0.048(7)
O5 0.074(5) 0.075(5) 0.077(6) 0.003(5) 0.000(5) -0.003(5)
O6 0.076(6) 0.063(5) 0.108(7) 0.019(5) 0.002(6) 0.003(5)
O1 0.101(7) 0.091(7) 0.066(6) -0.014(5) 0.002(6) -0.019(6)
O1W 0.145(9) 0.145(9) 0.145(9) 0.006(10) -0.006(10) 0.006(10)
S1 0.079(12) 0.49(5) 0.094(13) -0.04(3) 0.009(8) 0.08(2)
O1S 0.096(5) 0.096(5) 0.096(5) -0.011(6) 0.011(6) 0.011(6)

loop_
_atom_type_symbol
_atom_type_description
_atom_type_scat_dispersion_real
_atom_type_scat_dispersion_imag
_atom_type_scat_source
C C 0.0033 0.0016 'International Tables Vol C Tables 4.2.6.8 and 6.1.1.4'
H H 0.0000 0.0000 'International Tables Vol C Tables 4.2.6.8 and 6.1.1.4'
Cu Cu 0.3201 1.2651 'International Tables Vol C Tables 4.2.6.8 and 6.1.1.4'
O O 0.0106 0.0060 'International Tables Vol C Tables 4.2.6.8 and 6.1.1.4'
Pr Pr -0.2180 2.8214 'International Tables Vol C Tables 4.2.6.8 and 6.1.1.4'
S S 0.1246 0.1234 'International Tables Vol C Tables 4.2.6.8 and 6.1.1.4'

loop_
_geom_angle_atom_site_label_1
_geom_angle_atom_site_label_2
_geom_angle_atom_site_label_3
_geom_angle
_geom_angle_site_symmetry_1
_geom_angle_site_symmetry_3
O3 Cu1 O3 95.2(5) . 11_665
O3 Cu1 O1 172.1(4) . 11_665
O3 Cu1 O1 86.4(4) 11_665 11_665
O3 Cu1 O6 86.6(4) . .
O3 Cu1 O6 176.5(4) 11_665 .
O1 Cu1 O6 91.4(4) 11_665 .
O1W Pr1 O5 138.2(2) . 6_565
O1W Pr1 O5 138.2(2) . .
O5 Pr1 O5 70.4(3) 6_565 .
O1W Pr1 O5 138.2(2) . 12_456
O5 Pr1 O5 70.4(3) 6_565 12_456
O5 Pr1 O5 70.4(3) . 12_456
O1W Pr1 O2 68.6(3) . 6_565
O5 Pr1 O2 69.9(3) 6_565 6_565
O5 Pr1 O2 129.5(3) . 6_565
O5 Pr1 O2 121.8(3) 12_456 6_565
O1W Pr1 O2 68.6(3) . .
O5 Pr1 O2 121.8(3) 6_565 .
O5 Pr1 O2 69.9(3) . .
O5 Pr1 O2 129.5(3) 12_456 .
O2 Pr1 O2 107.4(3) 6_565 .
O1W Pr1 O2 68.6(3) . 12_456
O5 Pr1 O2 129.5(3) 6_565 12_456
O5 Pr1 O2 121.8(3) . 12_456
O5 Pr1 O2 69.9(3) 12_456 12_456
O2 Pr1 O2 107.4(3) 6_565 12_456
O2 Pr1 O2 107.4(3) . 12_456
O1W Pr1 O4 92.77(19) . 12_456
O5 Pr1 O4 73.4(3) 6_565 12_456
O5 Pr1 O4 128.5(3) . 12_456
O5 Pr1 O4 63.6(3) 12_456 12_456
O2 Pr1 O4 65.3(3) 6_565 12_456
O2 Pr1 O4 161.2(3) . 12_456
O2 Pr1 O4 61.6(3) 12_456 12_456
O1W Pr1 O4 92.77(19) . .
O5 Pr1 O4 128.5(3) 6_565 .
O5 Pr1 O4 63.6(3) . .
O5 Pr1 O4 73.4(3) 12_456 .
O2 Pr1 O4 161.2(3) 6_565 .
O2 Pr1 O4 61.6(3) . .
O2 Pr1 O4 65.3(3) 12_456 .
O4 Pr1 O4 119.77(3) 12_456 .
O1W Pr1 O4 92.77(19) . 6_565
O5 Pr1 O4 63.6(3) 6_565 6_565
O5 Pr1 O4 73.4(3) . 6_565
O5 Pr1 O4 128.5(3) 12_456 6_565
O2 Pr1 O4 61.6(3) 6_565 6_565
O2 Pr1 O4 65.3(3) . 6_565
O2 Pr1 O4 161.2(3) 12_456 6_565
O4 Pr1 O4 119.77(3) 12_456 6_565
O4 Pr1 O4 119.77(3) . 6_565
O4 C2 O3 116.0(12) . .
O4 C2 C3 109.3(12) . .
O3 C2 C3 111.7(12) . .
O4 C2 C1 106.0(12) . .
O3 C2 C1 106.7(11) . .
C3 C2 C1 106.6(12) . .
O6 C3 O5 122.8(13) . .
O6 C3 C2 120.8(12) . .
O5 C3 C2 116.3(12) . .
O1 C1 O2 127.4(15) . .
O1 C1 C2 120.0(13) . .
O2 C1 C2 112.1(13) . .
C2 O3 Cu1 109.0(8) . .
C2 O3 Cu1 113.0(8) . 8_646
Cu1 O3 Cu1 115.7(4) . 8_646
C2 O4 Pr1 108.3(8) . .
C1 O2 Pr1 119.8(9) . .
C3 O5 Pr1 118.1(9) . .
C3 O6 Cu1 108.3(9) . .
C1 O1 Cu1 111.9(10) . 8_646
O1S S1 C1S 110.3(17) . .
O1S S1 C2S 107.5(13) . .
C1S S1 C2S 99.5(13) . .

loop_
_geom_bond_atom_site_label_1
_geom_bond_atom_site_label_2
_geom_bond_distance
_geom_bond_site_symmetry_2
Cu1 O3 1.916(9) .
Cu1 O3 1.952(9) 11_665
Cu1 O1 1.958(10) 11_665
Cu1 O6 1.983(9) .
Pr1 O1W 2.46(3) .
Pr1 O5 2.536(9) 6_565
Pr1 O5 2.536(9) .
Pr1 O5 2.536(9) 12_456
Pr1 O2 2.576(11) 6_565
Pr1 O2 2.576(11) .
Pr1 O2 2.576(11) 12_456
Pr1 O4 2.625(10) 12_456
Pr1 O4 2.625(10) .
Pr1 O4 2.625(9) 6_565
C2 O4 1.338(16) .
C2 O3 1.403(15) .
C2 C3 1.52(2) .
C2 C1 1.65(2) .
C3 O6 1.221(15) .
C3 O5 1.275(15) .
C1 O1 1.197(18) .
C1 O2 1.319(19) .
O3 Cu1 1.952(9) 8_646
O1 Cu1 1.958(10) 8_646
S1 O1S 1.459(14) .
S1 C1S 1.76(2) .
S1 C2S 1.784(14) .

loop_
_platon_squeeze_void_nr
_platon_squeeze_void_average_x
_platon_squeeze_void_average_y
_platon_squeeze_void_average_z
_platon_squeeze_void_volume
_platon_squeeze_void_count_electrons
_platon_squeeze_void_content
1 -0.024 0.004 0.631 3491 51 ' '
